data_7213656
loop_
_publ_author_name
'Wang, Shuai-Hua'
'Zheng, Fa-Kun'
'Wu, Mei-Feng'
'Liu, Zhi-Fa'
'Chen, Jun'
'Xiao, Yu'
'Li, Rong'
'Guo, Guo-Cong'

_publ_section_title
;
 Assembly of Co(ii)/Cu(ii)--azido polynuclear polymers: structural
 diversity and magnetic behavior
;
_journal_issue 10
_journal_name_full CrystEngComm
_journal_page_first 2009
_journal_paper_doi 10.1039/c3ce42130a
_journal_volume 16
_journal_year 2014
_chemical_formula_moiety '[Cu6(N3)14(4-CV)2]n'
_chemical_formula_sum 'C36 H28 Cu6 N48'
_chemical_formula_weight 1514.30
_chemical_melting_point ?
_chemical_name_common '[Cu6(N3)14(4-CV)2]n'
_chemical_name_systematic
; 
 ? 
;
_space_group_IT_number 14
_symmetry_cell_setting monoclinic
_symmetry_space_group_name_Hall '-P 2yn'
_symmetry_space_group_name_H-M 'P 1 21/n 1'
_atom_sites_solution_hydrogens geom
_atom_sites_solution_primary direct
_atom_sites_solution_secondary difmap
_audit_creation_method SHELXL-97
_cell_angle_alpha 90.00
_cell_angle_beta 97.547(7)
_cell_angle_gamma 90.00
_cell_formula_units_Z 2
_cell_length_a 8.6131(9)
_cell_length_b 13.4894(13)
_cell_length_c 22.967(3)
_cell_measurement_reflns_used 7413
_cell_measurement_temperature 293(2)
_cell_measurement_theta_max 27.5554
_cell_measurement_theta_min 2.3409
_cell_volume 2645.3(5)
_computing_cell_refinement 'CrystalClear (Rigaku Inc., 2008)'
_computing_data_collection 'CrystalClear (Rigaku Inc., 2008)'
_computing_data_reduction 'CrystalClear (Rigaku Inc., 2008)'
_computing_publication_material 'SHELXL-97 (Sheldrick, 1997)'
_computing_structure_refinement 'SHELXL-97 (Sheldrick, 1997)'
_computing_structure_solution 'SHELXS-97 (Sheldrick, 1990)'
_diffrn_ambient_temperature 293(2)
_diffrn_detector_area_resol_mean 28.5714
_diffrn_measured_fraction_theta_full 0.997
_diffrn_measured_fraction_theta_max 0.997
_diffrn_measurement_device_type 'Rigaku Mercury CCD'
_diffrn_measurement_method CCD_Profile_fitting
_diffrn_radiation_monochromator graphite
_diffrn_radiation_source 'fine-focus sealed tube'
_diffrn_radiation_type MoK\a
_diffrn_radiation_wavelength 0.71073
_diffrn_reflns_av_R_equivalents 0.0928
_diffrn_reflns_av_sigmaI/netI 0.0777
_diffrn_reflns_limit_h_max 10
_diffrn_reflns_limit_h_min -10
_diffrn_reflns_limit_k_max 16
_diffrn_reflns_limit_k_min -16
_diffrn_reflns_limit_l_max 27
_diffrn_reflns_limit_l_min -27
_diffrn_reflns_number 19773
_diffrn_reflns_theta_full 25.50
_diffrn_reflns_theta_max 25.50
_diffrn_reflns_theta_min 2.44
_exptl_absorpt_coefficient_mu 2.454
_exptl_absorpt_correction_T_max 0.885
_exptl_absorpt_correction_T_min 0.709
_exptl_absorpt_correction_type multi-scan
_exptl_absorpt_process_details 'Sphere (Rigaku CrystalClear)'
_exptl_crystal_colour black
_exptl_crystal_density_diffrn 1.901
_exptl_crystal_density_meas ?
_exptl_crystal_density_method 'not measured'
_exptl_crystal_description Prism
_exptl_crystal_F_000 1508
_exptl_crystal_size_max 0.210
_exptl_crystal_size_mid 0.120
_exptl_crystal_size_min 0.050
_refine_diff_density_max 0.621
_refine_diff_density_min -0.648
_refine_diff_density_rms 0.125
_refine_ls_extinction_method none
_refine_ls_goodness_of_fit_ref 1.054
_refine_ls_hydrogen_treatment mixed
_refine_ls_matrix_type full
_refine_ls_number_parameters 406
_refine_ls_number_reflns 4927
_refine_ls_number_restraints 1
_refine_ls_restrained_S_all 1.054
_refine_ls_R_factor_all 0.0774
_refine_ls_R_factor_gt 0.0637
_refine_ls_shift/su_max 0.001
_refine_ls_shift/su_mean 0.000
_refine_ls_structure_factor_coef Fsqd
_refine_ls_weighting_details 'calc w=1/[\s^2^(Fo^2^)+(0.0876P)^2^+4.3685P] where P=(Fo^2^+2Fc^2^)/3'
_refine_ls_weighting_scheme calc
_refine_ls_wR_factor_gt 0.1589
_refine_ls_wR_factor_ref 0.1685
_reflns_number_gt 4308
_reflns_number_total 4927
_reflns_threshold_expression >2sigma(I)
_cod_data_source_file c3ce42130a.txt
_cod_data_source_block 3
_cod_depositor_comments
;
The following automatic conversions were performed:

'_chemical_melting_point' value 'not measured' was changed to '?' -
the value is undefined or not
given.

'_exptl_absorpt_correction_type' value 'Multi-scan' changed
to 'multi-scan' according to
/usr/data/users/saulius/automatic-downloads/current/RSC/lib/dictionaries/cif_core.dic
dictionary named 'cif_core.dic' version 2.4.2 from 2011-04-26.

Automatic conversion script
Id: cif_fix_values 2281 2013-09-26 08:29:07Z andrius 

The following automatic conversions were performed:

'_exptl_crystal_density_meas' value 'not measured' was changed to '?'
- the value is perceived as not measured.

Automatic conversion script
Id: cif_fix_values 3008 2015-01-20 13:52:24Z robertas 
;
_cod_original_sg_symbol_H-M P2(1)/n
_cod_database_code 7213656

loop_
_symmetry_equiv_pos_as_xyz
'x, y, z'
'-x+1/2, y+1/2, -z+1/2'
'-x, -y, -z'
'x-1/2, -y-1/2, z-1/2'

loop_
_atom_site_label
_atom_site_type_symbol
_atom_site_fract_x
_atom_site_fract_y
_atom_site_fract_z
_atom_site_U_iso_or_equiv
_atom_site_adp_type
_atom_site_occupancy
_atom_site_symmetry_multiplicity
_atom_site_calc_flag
_atom_site_refinement_flags
Cu1 Cu 0.36318(6) 0.59591(4) 0.00932(2) 0.01897(13) Uani 1 1 d .
Cu2 Cu 0.50240(6) 0.81859(4) -0.00367(2) 0.01928(13) Uani 1 1 d .
Cu3 Cu 0.25244(6) 0.37737(4) -0.00595(2) 0.02013(13) Uani 1 1 d .
N1 N -0.9168(5) 1.3293(3) 0.2208(2) 0.0479(13) Uani 1 1 d .
N2 N -0.2081(4) 0.9773(3) 0.23971(15) 0.0214(9) Uani 1 1 d .
N3 N 0.3359(4) 0.8680(2) 0.04623(16) 0.0195(8) Uani 1 1 d .
N4 N 0.6757(4) 0.7467(3) -0.04160(16) 0.0243(9) Uani 1 1 d U
N5 N 0.7761(4) 0.7968(3) -0.06075(15) 0.0249(9) Uani 1 1 d U
N6 N 0.8686(5) 0.8422(3) -0.07991(17) 0.0311(10) Uani 1 1 d .
N7 N 0.3465(4) 0.7167(3) -0.04030(15) 0.0211(9) Uani 1 1 d .
N8 N 0.3015(4) 0.7168(3) -0.09292(16) 0.0258(9) Uani 1 1 d .
N9 N 0.2555(6) 0.7185(3) -0.14165(18) 0.0493(13) Uani 1 1 d .
N10 N 0.6619(4) 0.9123(3) 0.03306(17) 0.0257(9) Uani 1 1 d .
N11 N 0.6366(4) 0.9893(3) 0.05676(16) 0.0238(9) Uani 1 1 d .
N12 N 0.6162(5) 1.0631(3) 0.08081(16) 0.0292(10) Uani 1 1 d .
N13 N 0.5418(4) 0.6640(3) 0.05885(16) 0.0234(9) Uani 1 1 d .
N14 N 0.5578(4) 0.6771(2) 0.11049(16) 0.0205(9) Uani 1 1 d .
N15 N 0.5767(5) 0.6942(3) 0.15966(17) 0.0346(11) Uani 1 1 d .
N16 N 0.1780(4) 0.6472(3) 0.06945(16) 0.0260(9) Uani 1 1 d .
N17 N 0.0450(4) 0.6662(2) 0.06248(15) 0.0220(9) Uani 1 1 d .
N18 N -0.0884(4) 0.6904(3) 0.05973(17) 0.0261(9) Uani 1 1 d .
N19 N 0.4007(4) 0.4627(2) 0.04837(15) 0.0194(8) Uani 1 1 d .
N20 N 0.4143(4) 0.4542(3) 0.10131(17) 0.0256(9) Uani 1 1 d .
N21 N 0.4302(6) 0.4464(3) 0.15100(18) 0.0439(13) Uani 1 1 d .
N22 N 0.2115(4) 0.5141(3) -0.04600(15) 0.0209(9) Uani 1 1 d .
N23 N 0.0818(4) 0.5503(3) -0.05769(15) 0.0223(9) Uani 1 1 d .
N24 N -0.0401(4) 0.5846(3) -0.06994(17) 0.0276(10) Uani 1 1 d .
C1 C -0.8126(6) 1.2753(4) 0.2275(2) 0.0368(13) Uani 1 1 d .
C2 C -0.6851(5) 1.2048(3) 0.2404(2) 0.0283(12) Uani 1 1 d .
C3 C -0.5726(6) 1.1964(4) 0.2036(2) 0.0309(12) Uani 1 1 d .
H3A H -0.5777 1.2357 0.1701 0.037 Uiso 1 1 calc R
C4 C -0.6813(6) 1.1454(4) 0.2892(2) 0.0343(13) Uani 1 1 d .
H4A H -0.7595 1.1505 0.3134 0.041 Uiso 1 1 calc R
C5 C -0.5597(6) 1.0776(4) 0.3022(2) 0.0314(12) Uani 1 1 d .
H5A H -0.5570 1.0371 0.3351 0.038 Uiso 1 1 calc R
C6 C -0.4510(6) 1.1290(3) 0.2166(2) 0.0289(12) Uani 1 1 d .
H6A H -0.3748 1.1234 0.1916 0.035 Uiso 1 1 calc R
C7 C -0.4419(5) 1.0701(3) 0.26626(18) 0.0236(11) Uani 1 1 d .
C8 C -0.3103(5) 0.9981(3) 0.28581(18) 0.0223(10) Uani 1 1 d .
H8A H -0.2465 1.0249 0.3201 0.027 Uiso 1 1 calc R
H8B H -0.3550 0.9362 0.2972 0.027 Uiso 1 1 calc R
C9 C -0.2254(5) 0.8932(3) 0.20784(19) 0.0240(11) Uani 1 1 d .
H9A H -0.3035 0.8483 0.2139 0.029 Uiso 1 1 calc R
C10 C -0.0969(5) 1.0447(3) 0.2305(2) 0.0287(11) Uani 1 1 d .
H10A H -0.0884 1.1034 0.2520 0.034 Uiso 1 1 calc R
C11 C 0.0026(6) 1.0270(4) 0.1900(2) 0.0325(12) Uani 1 1 d .
H11A H 0.0786 1.0736 0.1841 0.039 Uiso 1 1 calc R
C12 C -0.1273(5) 0.8735(3) 0.1660(2) 0.0267(11) Uani 1 1 d .
H12A H -0.1408 0.8158 0.1437 0.032 Uiso 1 1 calc R
C13 C -0.0090(5) 0.9395(3) 0.15744(18) 0.0235(11) Uani 1 1 d .
C14 C 0.1085(5) 0.9175(3) 0.11710(19) 0.0220(10) Uani 1 1 d .
C15 C 0.0679(5) 0.8981(3) 0.0581(2) 0.0221(10) Uani 1 1 d .
H15A H -0.0361 0.9015 0.0412 0.027 Uiso 1 1 calc R
C16 C 0.2665(5) 0.9143(3) 0.14004(19) 0.0230(11) Uani 1 1 d .
H16A H 0.2979 0.9285 0.1794 0.028 Uiso 1 1 calc R
C17 C 0.3755(5) 0.8898(3) 0.10367(19) 0.0217(10) Uani 1 1 d .
H17A H 0.4807 0.8881 0.1193 0.026 Uiso 1 1 calc R
C18 C 0.1848(5) 0.8733(3) 0.02442(18) 0.0208(10) Uani 1 1 d .
H18A H 0.1564 0.8598 -0.0153 0.025 Uiso 1 1 calc R

loop_
_atom_site_aniso_label
_atom_site_aniso_U_11
_atom_site_aniso_U_22
_atom_site_aniso_U_33
_atom_site_aniso_U_23
_atom_site_aniso_U_13
_atom_site_aniso_U_12
Cu1 0.0217(2) 0.0112(2) 0.0233(3) 0.00001(19) 0.0004(2) -0.00122(19)
Cu2 0.0203(2) 0.0135(3) 0.0236(3) -0.0025(2) 0.0015(2) -0.00065(19)
Cu3 0.0214(2) 0.0130(2) 0.0256(3) -0.0016(2) 0.0016(2) -0.00131(19)
N1 0.048(3) 0.043(3) 0.049(3) -0.005(2) -0.008(2) 0.013(2)
N2 0.0241(17) 0.0203(18) 0.0190(17) -0.0004(14) -0.0003(14) 0.0003(15)
N3 0.0168(15) 0.0098(16) 0.0306(19) 0.0013(14) -0.0017(14) 0.0031(13)
N4 0.0259(17) 0.0185(18) 0.0279(19) 0.0025(15) 0.0016(15) -0.0017(15)
N5 0.036(2) 0.0183(18) 0.0191(18) -0.0029(15) 0.0000(15) 0.0057(16)
N6 0.0320(19) 0.025(2) 0.038(2) 0.0036(18) 0.0104(17) -0.0106(17)
N7 0.0188(16) 0.0156(17) 0.0286(19) -0.0017(15) 0.0016(14) -0.0010(14)
N8 0.0267(18) 0.0181(18) 0.032(2) 0.0006(16) 0.0004(16) -0.0066(15)
N9 0.077(3) 0.040(2) 0.027(2) 0.0070(19) -0.009(2) -0.032(2)
N10 0.0256(18) 0.0139(18) 0.038(2) -0.0092(16) 0.0065(16) 0.0017(15)
N11 0.0257(17) 0.0173(18) 0.0262(19) 0.0068(15) -0.0048(15) -0.0084(15)
N12 0.042(2) 0.0149(19) 0.031(2) -0.0026(16) 0.0046(17) -0.0009(17)
N13 0.0198(16) 0.0204(18) 0.0295(19) -0.0008(16) 0.0013(15) 0.0005(15)
N14 0.0223(17) 0.0099(16) 0.0288(19) 0.0081(14) 0.0012(15) -0.0001(13)
N15 0.052(2) 0.024(2) 0.026(2) 0.0034(17) -0.0028(19) -0.0066(19)
N16 0.0221(17) 0.027(2) 0.029(2) -0.0040(16) 0.0053(15) 0.0043(16)
N17 0.0318(19) 0.0112(17) 0.0239(18) -0.0034(14) 0.0074(15) -0.0054(15)
N18 0.0225(18) 0.0196(19) 0.037(2) -0.0055(16) 0.0055(16) 0.0027(15)
N19 0.0193(16) 0.0133(17) 0.0241(18) -0.0009(14) -0.0021(14) -0.0015(14)
N20 0.0293(18) 0.0104(17) 0.035(2) -0.0039(15) -0.0041(16) -0.0007(15)
N21 0.067(3) 0.039(3) 0.022(2) 0.0027(19) -0.004(2) -0.012(2)
N22 0.0262(17) 0.0156(17) 0.0208(17) -0.0013(14) 0.0028(14) 0.0030(14)
N23 0.0285(18) 0.0173(18) 0.0226(18) -0.0043(15) 0.0086(15) -0.0051(15)
N24 0.0249(19) 0.027(2) 0.030(2) -0.0015(17) 0.0011(16) -0.0005(16)
C1 0.042(3) 0.029(3) 0.036(3) 0.000(2) -0.006(2) 0.002(2)
C2 0.033(2) 0.020(2) 0.030(2) -0.0047(19) -0.0051(19) 0.0045(19)
C3 0.042(3) 0.028(2) 0.023(2) 0.0077(19) 0.004(2) 0.002(2)
C4 0.037(2) 0.039(3) 0.029(2) 0.002(2) 0.010(2) 0.011(2)
C5 0.039(3) 0.035(3) 0.021(2) 0.006(2) 0.0068(19) 0.008(2)
C6 0.038(2) 0.016(2) 0.034(3) 0.0015(19) 0.010(2) -0.0042(19)
C7 0.030(2) 0.020(2) 0.019(2) -0.0017(17) 0.0009(18) 0.0008(18)
C8 0.028(2) 0.017(2) 0.023(2) 0.0006(17) 0.0096(17) 0.0012(17)
C9 0.024(2) 0.019(2) 0.028(2) 0.0009(18) 0.0007(18) -0.0057(17)
C10 0.037(2) 0.017(2) 0.034(2) -0.0075(19) 0.011(2) -0.0099(19)
C11 0.039(2) 0.026(2) 0.035(3) -0.005(2) 0.012(2) -0.011(2)
C12 0.034(2) 0.018(2) 0.027(2) -0.0028(18) 0.0016(19) 0.0036(19)
C13 0.032(2) 0.019(2) 0.020(2) 0.0010(18) 0.0039(18) -0.0041(18)
C14 0.026(2) 0.013(2) 0.028(2) -0.0029(17) 0.0086(18) 0.0028(17)
C15 0.0187(19) 0.014(2) 0.033(2) 0.0026(18) 0.0035(17) -0.0009(16)
C16 0.026(2) 0.023(2) 0.019(2) -0.0008(17) 0.0001(17) -0.0055(18)
C17 0.023(2) 0.018(2) 0.023(2) 0.0032(17) -0.0004(17) 0.0021(17)
C18 0.028(2) 0.016(2) 0.019(2) -0.0051(16) 0.0041(17) -0.0048(17)

loop_
_atom_type_symbol
_atom_type_description
_atom_type_scat_dispersion_real
_atom_type_scat_dispersion_imag
_atom_type_scat_source
C C 0.0033 0.0016 'International Tables Vol C Tables 4.2.6.8 and 6.1.1.4'
H H 0.0000 0.0000 'International Tables Vol C Tables 4.2.6.8 and 6.1.1.4'
N N 0.0061 0.0033 'International Tables Vol C Tables 4.2.6.8 and 6.1.1.4'
Cu Cu 0.3201 1.2651 'International Tables Vol C Tables 4.2.6.8 and 6.1.1.4'

loop_
_geom_angle_atom_site_label_1
_geom_angle_atom_site_label_2
_geom_angle_atom_site_label_3
_geom_angle
_geom_angle_site_symmetry_1
_geom_angle_site_symmetry_3
N7 Cu1 N13 86.68(14) . .
N7 Cu1 N19 169.66(15) . .
N13 Cu1 N19 95.14(14) . .
N7 Cu1 N22 95.45(14) . .
N13 Cu1 N22 170.43(15) . .
N19 Cu1 N22 81.14(13) . .
N7 Cu1 N16 95.31(14) . .
N13 Cu1 N16 93.49(14) . .
N19 Cu1 N16 94.74(14) . .
N22 Cu1 N16 95.59(14) . .
N10 Cu2 N7 177.08(14) . .
N10 Cu2 N3 92.94(14) . .
N7 Cu2 N3 88.78(14) . .
N10 Cu2 N4 88.85(15) . .
N7 Cu2 N4 89.00(14) . .
N3 Cu2 N4 168.64(14) . .
N18 Cu3 N19 172.26(14) 3_565 .
N18 Cu3 N4 95.52(14) 3_565 3_665
N19 Cu3 N4 90.82(13) . 3_665
N18 Cu3 N22 93.94(14) 3_565 .
N19 Cu3 N22 79.85(13) . .
N4 Cu3 N22 170.47(13) 3_665 .
N18 Cu3 N13 95.34(14) 3_565 3_665
N19 Cu3 N13 89.78(13) . 3_665
N4 Cu3 N13 83.45(14) 3_665 3_665
N22 Cu3 N13 94.48(13) . 3_665
C9 N2 C10 120.6(4) . .
C9 N2 C8 120.7(4) . .
C10 N2 C8 118.6(4) . .
C18 N3 C17 117.6(4) . .
C18 N3 Cu2 121.6(3) . .
C17 N3 Cu2 120.6(3) . .
N5 N4 Cu3 117.7(3) . 3_665
N5 N4 Cu2 118.5(3) . .
Cu3 N4 Cu2 110.05(17) 3_665 .
N6 N5 N4 178.3(4) . .
N8 N7 Cu1 124.1(3) . .
N8 N7 Cu2 121.2(3) . .
Cu1 N7 Cu2 108.96(15) . .
N9 N8 N7 177.9(5) . .
N11 N10 Cu2 126.0(3) . .
N12 N11 N10 178.0(4) . .
N14 N13 Cu1 127.8(3) . .
N14 N13 Cu3 123.8(3) . 3_665
Cu1 N13 Cu3 99.92(15) . 3_665
N15 N14 N13 176.5(4) . .
N17 N16 Cu1 135.7(3) . .
N16 N17 N18 174.2(4) . .
N17 N18 Cu3 120.8(3) . 3_565
N20 N19 Cu1 121.3(3) . .
N20 N19 Cu3 122.4(3) . .
Cu1 N19 Cu3 100.47(14) . .
N21 N20 N19 178.7(5) . .
N23 N22 Cu1 114.7(3) . .
N23 N22 Cu3 123.6(3) . .
Cu1 N22 Cu3 98.53(14) . .
N24 N23 N22 178.6(4) . .
N1 C1 C2 175.4(6) . .
C3 C2 C4 120.8(4) . .
C3 C2 C1 120.2(4) . .
C4 C2 C1 118.9(5) . .
C2 C3 C6 119.6(4) . .
C2 C4 C5 119.6(5) . .
C4 C5 C7 120.4(4) . .
C7 C6 C3 120.9(5) . .
C6 C7 C5 118.7(4) . .
C6 C7 C8 124.9(4) . .
C5 C7 C8 116.4(4) . .
N2 C8 C7 113.5(3) . .
N2 C9 C12 120.3(4) . .
N2 C10 C11 120.4(4) . .
C10 C11 C13 120.5(4) . .
C9 C12 C13 120.1(4) . .
C12 C13 C11 118.0(4) . .
C12 C13 C14 122.1(4) . .
C11 C13 C14 119.8(4) . .
C15 C14 C16 118.3(4) . .
C15 C14 C13 123.0(4) . .
C16 C14 C13 118.7(4) . .
C14 C15 C18 119.0(4) . .
C17 C16 C14 119.2(4) . .
N3 C17 C16 122.7(4) . .
N3 C18 C15 123.2(4) . .

loop_
_geom_bond_atom_site_label_1
_geom_bond_atom_site_label_2
_geom_bond_distance
_geom_bond_site_symmetry_2
Cu1 N7 1.982(4) .
Cu1 N13 2.011(3) .
Cu1 N19 2.015(3) .
Cu1 N22 2.025(3) .
Cu1 N16 2.347(4) .
Cu2 N10 1.973(4) .
Cu2 N7 2.026(3) .
Cu2 N3 2.060(4) .
Cu2 N4 2.067(4) .
Cu3 N18 1.975(4) 3_565
Cu3 N19 2.023(3) .
Cu3 N4 2.049(3) 3_665
Cu3 N22 2.071(3) .
Cu3 N13 2.344(4) 3_665
N1 C1 1.151(7) .
N2 C9 1.347(6) .
N2 C10 1.357(6) .
N2 C8 1.490(6) .
N3 C18 1.334(5) .
N3 C17 1.351(5) .
N4 N5 1.223(5) .
N4 Cu3 2.049(3) 3_665
N5 N6 1.138(5) .
N7 N8 1.220(5) .
N8 N9 1.137(5) .
N10 N11 1.206(5) .
N11 N12 1.163(5) .
N13 N14 1.189(5) .
N13 Cu3 2.344(4) 3_665
N14 N15 1.143(5) .
N16 N17 1.165(5) .
N17 N18 1.188(5) .
N18 Cu3 1.975(4) 3_565
N19 N20 1.211(5) .
N20 N21 1.136(5) .
N22 N23 1.216(5) .
N23 N24 1.148(5) .
C1 C2 1.454(7) .
C2 C3 1.372(7) .
C2 C4 1.374(7) .
C3 C6 1.389(7) .
C4 C5 1.394(7) .
C5 C7 1.394(7) .
C6 C7 1.383(6) .
C7 C8 1.516(6) .
C9 C12 1.386(7) .
C10 C11 1.367(7) .
C11 C13 1.393(6) .
C12 C13 1.387(6) .
C13 C14 1.489(6) .
C14 C15 1.379(6) .
C14 C16 1.394(6) .
C15 C18 1.389(6) .
C16 C17 1.376(6) .
